data_4037836
loop_
_publ_author_name
'Shanahan, Rachel M.'
'Hickey, Aobha'
'Bateman, Lorraine M.'
'Light, Mark E.'
'McGlacken, Gerard P.'

_publ_section_title
;
 One-Pot Cross-Coupling/C--H Functionalization Reactions: Quinoline as a
 Substrate and Ligand through N--Pd Interaction
;
_journal_name_full 'The Journal of Organic Chemistry'
_journal_paper_doi 10.1021/acs.joc.9b03321
_journal_year 2020
_chemical_formula_moiety 'C22 H19 N O3'
_chemical_formula_sum 'C22 H19 N O3'
_chemical_formula_weight 345.38
_space_group_crystal_system triclinic
_space_group_IT_number 2
_space_group_name_Hall '-P 1'
_space_group_name_H-M_alt 'P -1'
_atom_sites_solution_hydrogens geom
_atom_sites_solution_primary dual
_audit_creation_date 2019-11-22
_audit_creation_method
;
Olex2 1.2
(compiled 2018.05.29 svn.r3508 for OlexSys, GUI svn.r5506)
;
_cell_angle_alpha 106.886(4)
_cell_angle_beta 91.313(4)
_cell_angle_gamma 99.947(4)
_cell_formula_units_Z 2
_cell_length_a 5.6018(2)
_cell_length_b 10.0673(5)
_cell_length_c 16.0613(8)
_cell_measurement_reflns_used 3747
_cell_measurement_temperature 100(2)
_cell_measurement_theta_max 30.3810
_cell_measurement_theta_min 3.6810
_cell_volume 851.12(7)
_computing_cell_refinement 'CrysAlisPro 1.171.40.37a (Rigaku OD, 2019)'
_computing_data_collection 'CrysAlisPro 1.171.40.37a (Rigaku OD, 2019)'
_computing_data_reduction 'CrysAlisPro 1.171.40.37a (Rigaku OD, 2019)'
_computing_molecular_graphics 'Olex2 (Dolomanov et al., 2009)'
_computing_publication_material 'Olex2 (Dolomanov et al., 2009)'
_computing_structure_refinement 'ShelXL (Sheldrick, 2015)'
_computing_structure_solution 'ShelXT (Sheldrick, 2015)'
_diffrn_ambient_environment N~2~
_diffrn_ambient_temperature 100(2)
_diffrn_detector 'CCD area detector'
_diffrn_detector_area_resol_mean 28.5714
_diffrn_detector_type 'Rigaku HG Saturn724+ (2x2 bin mode)'
_diffrn_measured_fraction_theta_full 0.998
_diffrn_measured_fraction_theta_max 0.997
_diffrn_measurement_details
;
List of Runs (angles in degrees, time in seconds):

  # Type    Start    End  Width  t~exp~   \w     \q     \k     \f   Frames
--------------------------------------------------------------------------
  1  \w   -108.00  16.00   1.00   12.00    --  -19.10 -60.00 150.00  124
  2  \w   -108.00  13.00   1.00   12.00    --  -19.10 -38.00  30.00  121
  3  \w   -108.00  16.00   1.00   12.00    --  -19.10 -60.00-150.00  124
  4  \w   -104.00  -4.00   1.00   12.00    --  -19.10 -60.00  60.00  100
  5  \w    -33.00   7.00   1.00   12.00    --  -19.10  38.00  30.00   40
  6  \w   -107.00  15.00   1.00   12.00    --  -19.10 -60.00 -37.73  122
;
_diffrn_measurement_device 'four-circle \k diffractometer'
_diffrn_measurement_device_type 'Rigaku AFC12 FRE-HF'
_diffrn_measurement_method 'profile data from \w-scans'
_diffrn_measurement_specimen_support 'MiTeGen MicroMesh'
_diffrn_orient_matrix_type 'CrysAlisPro convention (1999,Acta A55,543-557)'
_diffrn_orient_matrix_UB_11 0.0523640000
_diffrn_orient_matrix_UB_12 0.0652845000
_diffrn_orient_matrix_UB_13 -0.0064528000
_diffrn_orient_matrix_UB_21 0.1119895000
_diffrn_orient_matrix_UB_22 -0.0235948000
_diffrn_orient_matrix_UB_23 -0.0076357000
_diffrn_orient_matrix_UB_31 -0.0366367000
_diffrn_orient_matrix_UB_32 -0.0282898000
_diffrn_orient_matrix_UB_33 -0.0451991000
_diffrn_radiation_collimation 0.3
_diffrn_radiation_monochromator 'Confocal mirrors, HF Varimax'
_diffrn_radiation_probe x-ray
_diffrn_radiation_type MoK\a
_diffrn_radiation_wavelength 0.71073
_diffrn_reflns_av_R_equivalents 0.0397
_diffrn_reflns_av_unetI/netI 0.0484
_diffrn_reflns_Laue_measured_fraction_full 0.998
_diffrn_reflns_Laue_measured_fraction_max 0.997
_diffrn_reflns_limit_h_max 7
_diffrn_reflns_limit_h_min -7
_diffrn_reflns_limit_k_max 13
_diffrn_reflns_limit_k_min -13
_diffrn_reflns_limit_l_max 21
_diffrn_reflns_limit_l_min -21
_diffrn_reflns_number 13102
_diffrn_reflns_point_group_measured_fraction_full 0.998
_diffrn_reflns_point_group_measured_fraction_max 0.997
_diffrn_reflns_theta_full 25.242
_diffrn_reflns_theta_max 28.500
_diffrn_reflns_theta_min 2.848
_diffrn_source 'Rotating-anode X-ray tube'
_diffrn_source_current 55.0
_diffrn_source_power 2.475
_diffrn_source_target Mo
_diffrn_source_type 'Rigaku FR-E+ SuperBright'
_diffrn_source_voltage 45.0
_exptl_absorpt_coefficient_mu 0.090
_exptl_absorpt_correction_T_max 1.00000
_exptl_absorpt_correction_T_min 0.65097
_exptl_absorpt_correction_type multi-scan
_exptl_absorpt_process_details
;
CrysAlisPro 1.171.40.37a (Rigaku Oxford Diffraction, 2019)
Empirical absorption correction using spherical harmonics,
 implemented in SCALE3 ABSPACK scaling algorithm.
;
_exptl_crystal_colour 'clear colourless'
_exptl_crystal_colour_lustre clear
_exptl_crystal_colour_primary colourless
_exptl_crystal_density_diffrn 1.348
_exptl_crystal_description prism
_exptl_crystal_F_000 364
_exptl_crystal_recrystallization_method 'The material was recrystallised from --- by slow evaporation'
_exptl_crystal_size_max 0.158
_exptl_crystal_size_mid 0.107
_exptl_crystal_size_min 0.027
_refine_diff_density_max 0.402
_refine_diff_density_min -0.290
_refine_diff_density_rms 0.062
_refine_ls_extinction_method none
_refine_ls_goodness_of_fit_ref 1.314
_refine_ls_hydrogen_treatment constr
_refine_ls_matrix_type full
_refine_ls_number_parameters 238
_refine_ls_number_reflns 4317
_refine_ls_number_restraints 0
_refine_ls_restrained_S_all 1.314
_refine_ls_R_factor_all 0.1071
_refine_ls_R_factor_gt 0.0953
_refine_ls_shift/su_max 0.001
_refine_ls_shift/su_mean 0.000
_refine_ls_structure_factor_coef Fsqd
_refine_ls_weighting_details 'w=1/[\s^2^(Fo^2^)+(0.0376P)^2^+0.8016P] where P=(Fo^2^+2Fc^2^)/3'
_refine_ls_weighting_scheme calc
_refine_ls_wR_factor_gt 0.1650
_refine_ls_wR_factor_ref 0.1697
_reflns_Friedel_coverage 0.000
_reflns_number_gt 3942
_reflns_number_total 4317
_reflns_threshold_expression 'I > 2\s(I)'
_cod_data_source_file jo9b03321_si_002.cif
_cod_data_source_block 2019acc0017_k1_100k
_cod_database_code 4037836
_shelx_shelxl_version_number 2016/6
_chemical_oxdiff_formula 'C22 H22 N1 O1'
_chemical_oxdiff_usercomment RMS-576
_shelx_space_group_comment
;
The symmetry employed for this shelxl refinement is uniquely defined
by the following loop, which should always be used as a source of
symmetry information in preference to the above space-group names.
They are only intended as comments.
;
_diffrn_measurement_device_type2 'Rigaku AFC12 (Right)'
_reflns_odcompleteness_completeness 92.60
_reflns_odcompleteness_iscentric 1
_reflns_odcompleteness_theta 30.44
_olex2_refinement_description
;
1. Fixed Uiso
 At 1.2 times of:
  All C(H) groups
 At 1.5 times of:
  All C(H,H,H) groups
2.a Aromatic/amide H refined with riding coordinates:
 C2(H2), C3(H3), C4(H4), C5(H5), C8(H8), C12(H12), C14(H14), C15(H15),
 C16(H16), C17(H17)
2.b Idealised Me refined as rotating group:
 C20(H20A,H20B,H20C), C21(H21A,H21B,H21C), C22(H22A,H22B,H22C)
;
_olex2_diffrn_ambient_temperature_device 'Oxford Cryosystems'
_olex2_exptl_crystal_mounting_method 'The crystal was mounted on a MITIGEN holder with silicon oil'
_olex2_submission_original_sample_id RMS-576
_olex2_submission_special_instructions 'No special instructions were received'
_oxdiff_exptl_absorpt_empirical_details
;
Empirical correction (ABSPACK) includes:
- Absorption correction using spherical harmonics
- Frame scaling
;
_oxdiff_exptl_absorpt_empirical_full_max 2.030
_oxdiff_exptl_absorpt_empirical_full_min 0.676

loop_
_space_group_symop_operation_xyz
'x, y, z'
'-x, -y, -z'

loop_
_atom_site_label
_atom_site_type_symbol
_atom_site_fract_x
_atom_site_fract_y
_atom_site_fract_z
_atom_site_U_iso_or_equiv
_atom_site_adp_type
_atom_site_occupancy
_atom_site_site_symmetry_order
_atom_site_calc_flag
_atom_site_refinement_flags_posn
O1 O -0.2591(3) 0.85380(18) 0.47348(10) 0.0201(4) Uani 1 1 d .
O2 O 0.8818(3) 0.6498(2) 0.83976(11) 0.0287(4) Uani 1 1 d .
O3 O 0.7649(3) 0.81574(18) 0.95143(10) 0.0192(4) Uani 1 1 d .
N1 N 0.2088(4) 0.5691(2) 0.43081(13) 0.0194(4) Uani 1 1 d .
C1 C -0.3802(4) 0.8137(2) 0.39100(15) 0.0187(5) Uani 1 1 d .
C2 C -0.5580(4) 0.8771(3) 0.36776(17) 0.0232(5) Uani 1 1 d .
H2 H -0.607213 0.956011 0.407440 0.028 Uiso 1 1 calc R
C3 C -0.6615(5) 0.8191(3) 0.28277(17) 0.0248(6) Uani 1 1 d .
H3 H -0.785107 0.859491 0.263365 0.030 Uiso 1 1 calc R
C4 C -0.5885(5) 0.7027(3) 0.22501(16) 0.0251(6) Uani 1 1 d .
H4 H -0.665526 0.664487 0.167606 0.030 Uiso 1 1 calc R
C5 C -0.4068(4) 0.6421(3) 0.24972(16) 0.0216(5) Uani 1 1 d .
H5 H -0.355984 0.563911 0.209923 0.026 Uiso 1 1 calc R
C6 C -0.3000(4) 0.6988(3) 0.33469(15) 0.0187(5) Uani 1 1 d .
C7 C -0.1125(4) 0.6675(2) 0.38617(15) 0.0173(5) Uani 1 1 d .
C8 C 0.0501(4) 0.5717(3) 0.37046(15) 0.0190(5) Uani 1 1 d .
H8 H 0.043876 0.506461 0.313862 0.023 Uiso 1 1 calc R
C9 C 0.2143(4) 0.6624(2) 0.51322(15) 0.0177(5) Uani 1 1 d .
C10 C 0.0583(4) 0.7632(2) 0.53708(15) 0.0172(5) Uani 1 1 d .
C11 C -0.0996(4) 0.7624(2) 0.46795(15) 0.0175(5) Uani 1 1 d .
C12 C 0.3793(4) 0.6555(3) 0.57826(15) 0.0190(5) Uani 1 1 d .
H12 H 0.488100 0.591095 0.563002 0.023 Uiso 1 1 calc R
C13 C 0.3887(4) 0.7390(3) 0.66337(15) 0.0185(5) Uani 1 1 d .
C14 C 0.2283(5) 0.8374(3) 0.68583(16) 0.0224(5) Uani 1 1 d .
H14 H 0.232353 0.895283 0.744470 0.027 Uiso 1 1 calc R
C15 C 0.0700(4) 0.8493(3) 0.62443(16) 0.0218(5) Uani 1 1 d .
H15 H -0.034115 0.916317 0.640347 0.026 Uiso 1 1 calc R
C16 C 0.5577(4) 0.7187(3) 0.72712(16) 0.0201(5) Uani 1 1 d .
H16 H 0.656027 0.650395 0.704609 0.024 Uiso 1 1 calc R
C17 C 0.5923(4) 0.7833(3) 0.81262(16) 0.0219(5) Uani 1 1 d .
H17 H 0.507035 0.856788 0.838712 0.026 Uiso 1 1 calc R
C18 C 0.7631(4) 0.7408(3) 0.86693(15) 0.0195(5) Uani 1 1 d .
C19 C 0.8997(4) 0.7810(3) 1.02015(15) 0.0188(5) Uani 1 1 d .
C20 C 1.1699(4) 0.7991(3) 1.00729(17) 0.0269(6) Uani 1 1 d .
H20A H 1.198012 0.726039 0.954885 0.040 Uiso 1 1 calc GR
H20B H 1.258138 0.790206 1.058207 0.040 Uiso 1 1 calc GR
H20C H 1.227804 0.892634 1.000467 0.040 Uiso 1 1 calc GR
C21 C 0.7899(5) 0.6335(3) 1.02146(17) 0.0261(6) Uani 1 1 d .
H21A H 0.614101 0.625777 1.025860 0.039 Uiso 1 1 calc GR
H21B H 0.863267 0.614508 1.071776 0.039 Uiso 1 1 calc GR
H21C H 0.821079 0.564613 0.967586 0.039 Uiso 1 1 calc GR
C22 C 0.8527(5) 0.8908(3) 1.10276(16) 0.0230(5) Uani 1 1 d .
H22A H 0.922222 0.985546 1.100033 0.034 Uiso 1 1 calc GR
H22B H 0.928532 0.874631 1.153664 0.034 Uiso 1 1 calc GR
H22C H 0.677150 0.882874 1.107792 0.034 Uiso 1 1 calc GR

loop_
_atom_site_aniso_label
_atom_site_aniso_U_11
_atom_site_aniso_U_22
_atom_site_aniso_U_33
_atom_site_aniso_U_23
_atom_site_aniso_U_13
_atom_site_aniso_U_12
O1 0.0204(8) 0.0230(9) 0.0174(8) 0.0021(7) 0.0008(7) 0.0127(7)
O2 0.0315(10) 0.0347(11) 0.0211(9) 0.0020(8) 0.0009(8) 0.0205(9)
O3 0.0173(8) 0.0227(9) 0.0179(8) 0.0035(7) 0.0004(6) 0.0093(7)
N1 0.0201(10) 0.0224(11) 0.0169(10) 0.0039(8) 0.0049(8) 0.0104(8)
C1 0.0201(11) 0.0183(12) 0.0169(11) 0.0038(9) 0.0021(9) 0.0035(9)
C2 0.0213(12) 0.0233(13) 0.0260(13) 0.0058(10) 0.0025(10) 0.0097(10)
C3 0.0231(13) 0.0287(14) 0.0262(13) 0.0113(11) 0.0002(10) 0.0097(11)
C4 0.0266(13) 0.0305(14) 0.0178(12) 0.0078(11) -0.0028(10) 0.0039(11)
C5 0.0239(12) 0.0238(13) 0.0176(12) 0.0060(10) 0.0038(10) 0.0063(10)
C6 0.0179(11) 0.0222(12) 0.0187(11) 0.0085(10) 0.0048(9) 0.0064(9)
C7 0.0146(11) 0.0205(12) 0.0165(11) 0.0051(9) 0.0017(9) 0.0034(9)
C8 0.0212(12) 0.0214(12) 0.0147(11) 0.0032(9) 0.0061(9) 0.0082(9)
C9 0.0168(11) 0.0185(12) 0.0185(11) 0.0050(9) 0.0054(9) 0.0059(9)
C10 0.0169(11) 0.0181(12) 0.0166(11) 0.0037(9) 0.0018(9) 0.0058(9)
C11 0.0166(11) 0.0155(11) 0.0213(12) 0.0039(9) 0.0052(9) 0.0074(9)
C12 0.0174(11) 0.0196(12) 0.0216(12) 0.0041(10) 0.0052(9) 0.0105(9)
C13 0.0166(11) 0.0214(12) 0.0183(11) 0.0058(10) 0.0025(9) 0.0061(9)
C14 0.0260(13) 0.0240(13) 0.0162(11) 0.0007(10) 0.0038(10) 0.0111(10)
C15 0.0208(12) 0.0227(13) 0.0220(12) 0.0012(10) 0.0031(10) 0.0136(10)
C16 0.0177(11) 0.0212(12) 0.0224(12) 0.0048(10) 0.0028(9) 0.0087(9)
C17 0.0194(12) 0.0237(13) 0.0232(12) 0.0045(10) 0.0029(10) 0.0098(10)
C18 0.0193(11) 0.0203(12) 0.0189(12) 0.0037(10) 0.0008(9) 0.0073(9)
C19 0.0163(11) 0.0252(13) 0.0166(11) 0.0062(10) -0.0003(9) 0.0081(9)
C20 0.0171(12) 0.0393(16) 0.0265(13) 0.0118(12) -0.0026(10) 0.0088(11)
C21 0.0269(13) 0.0251(14) 0.0268(13) 0.0062(11) 0.0036(11) 0.0089(11)
C22 0.0223(12) 0.0248(13) 0.0201(12) 0.0037(10) -0.0016(10) 0.0052(10)

loop_
_atom_type_symbol
_atom_type_description
_atom_type_scat_dispersion_real
_atom_type_scat_dispersion_imag
_atom_type_scat_source
C C 0.0033 0.0016 'International Tables Vol C Tables 4.2.6.8 and 6.1.1.4'
H H 0.0000 0.0000 'International Tables Vol C Tables 4.2.6.8 and 6.1.1.4'
N N 0.0061 0.0033 'International Tables Vol C Tables 4.2.6.8 and 6.1.1.4'
O O 0.0106 0.0060 'International Tables Vol C Tables 4.2.6.8 and 6.1.1.4'

loop_
_exptl_crystal_face_index_h
_exptl_crystal_face_index_k
_exptl_crystal_face_index_l
_exptl_crystal_face_perp_dist
-5 2 1 0.0535
5 -2 -1 0.0535
0 0 1 0.0606
0 0 -1 0.0606
0 -4 5 0.0133
0 4 -5 0.0133

loop_
_geom_angle_atom_site_label_1
_geom_angle_atom_site_label_2
_geom_angle_atom_site_label_3
_geom_angle
C11 O1 C1 105.19(17)
C18 O3 C19 120.69(18)
C8 N1 C9 118.4(2)
O1 C1 C6 111.3(2)
C2 C1 O1 124.6(2)
C2 C1 C6 124.0(2)
C1 C2 H2 122.0
C1 C2 C3 115.9(2)
C3 C2 H2 122.0
C2 C3 H3 119.2
C2 C3 C4 121.6(2)
C4 C3 H3 119.2
C3 C4 H4 119.4
C5 C4 C3 121.3(2)
C5 C4 H4 119.4
C4 C5 H5 121.0
C4 C5 C6 118.1(2)
C6 C5 H5 121.0
C1 C6 C7 105.2(2)
C5 C6 C1 119.1(2)
C5 C6 C7 135.7(2)
C8 C7 C6 135.9(2)
C11 C7 C6 106.0(2)
C11 C7 C8 118.1(2)
N1 C8 C7 122.6(2)
N1 C8 H8 118.7
C7 C8 H8 118.7
N1 C9 C10 124.0(2)
N1 C9 C12 118.0(2)
C12 C9 C10 117.9(2)
C11 C10 C9 113.8(2)
C11 C10 C15 126.5(2)
C15 C10 C9 119.7(2)
O1 C11 C10 124.8(2)
C7 C11 O1 112.3(2)
C7 C11 C10 122.9(2)
C9 C12 H12 118.9
C13 C12 C9 122.1(2)
C13 C12 H12 118.9
C12 C13 C14 118.9(2)
C12 C13 C16 118.0(2)
C14 C13 C16 123.1(2)
C13 C14 H14 119.6
C15 C14 C13 120.7(2)
C15 C14 H14 119.6
C10 C15 H15 119.7
C14 C15 C10 120.7(2)
C14 C15 H15 119.7
C13 C16 H16 115.7
C17 C16 C13 128.6(2)
C17 C16 H16 115.7
C16 C17 H17 120.0
C16 C17 C18 120.1(2)
C18 C17 H17 120.0
O2 C18 O3 124.6(2)
O2 C18 C17 124.9(2)
O3 C18 C17 110.45(19)
O3 C19 C20 110.98(19)
O3 C19 C21 109.0(2)
O3 C19 C22 102.41(18)
C20 C19 C22 110.3(2)
C21 C19 C20 112.8(2)
C21 C19 C22 110.8(2)
C19 C20 H20A 109.5
C19 C20 H20B 109.5
C19 C20 H20C 109.5
H20A C20 H20B 109.5
H20A C20 H20C 109.5
H20B C20 H20C 109.5
C19 C21 H21A 109.5
C19 C21 H21B 109.5
C19 C21 H21C 109.5
H21A C21 H21B 109.5
H21A C21 H21C 109.5
H21B C21 H21C 109.5
C19 C22 H22A 109.5
C19 C22 H22B 109.5
C19 C22 H22C 109.5
H22A C22 H22B 109.5
H22A C22 H22C 109.5
H22B C22 H22C 109.5

loop_
_geom_bond_atom_site_label_1
_geom_bond_atom_site_label_2
_geom_bond_distance
O1 C1 1.390(3)
O1 C11 1.376(3)
O2 C18 1.210(3)
O3 C18 1.347(3)
O3 C19 1.479(3)
N1 C8 1.309(3)
N1 C9 1.379(3)
C1 C2 1.371(3)
C1 C6 1.395(3)
C2 H2 0.9500
C2 C3 1.387(4)
C3 H3 0.9500
C3 C4 1.398(4)
C4 H4 0.9500
C4 C5 1.379(4)
C5 H5 0.9500
C5 C6 1.392(3)
C6 C7 1.453(3)
C7 C8 1.413(3)
C7 C11 1.373(3)
C8 H8 0.9500
C9 C10 1.427(3)
C9 C12 1.404(3)
C10 C11 1.401(3)
C10 C15 1.412(3)
C12 H12 0.9500
C12 C13 1.376(3)
C13 C14 1.426(3)
C13 C16 1.460(3)
C14 H14 0.9500
C14 C15 1.356(4)
C15 H15 0.9500
C16 H16 0.9500
C16 C17 1.331(3)
C17 H17 0.9500
C17 C18 1.476(3)
C19 C20 1.519(3)
C19 C21 1.512(4)
C19 C22 1.522(3)
C20 H20A 0.9800
C20 H20B 0.9800
C20 H20C 0.9800
C21 H21A 0.9800
C21 H21B 0.9800
C21 H21C 0.9800
C22 H22A 0.9800
C22 H22B 0.9800
C22 H22C 0.9800

loop_
_exptl_oxdiff_crystal_face_indexfrac_h
_exptl_oxdiff_crystal_face_indexfrac_k
_exptl_oxdiff_crystal_face_indexfrac_l
_exptl_oxdiff_crystal_face_x
_exptl_oxdiff_crystal_face_y
_exptl_oxdiff_crystal_face_z
-4.9796 1.9937 1.0034 -0.1371 -0.6124 0.0807
4.9796 -1.9937 -1.0034 0.1371 0.6124 -0.0807
0.0001 -0.0003 0.9965 -0.0064 -0.0076 -0.0450
-0.0001 0.0003 -0.9965 0.0064 0.0076 0.0450
0.0011 -3.9874 4.9792 -0.2924 0.0562 -0.1123
-0.0011 3.9874 -4.9792 0.2924 -0.0562 0.1123
